data_7230793
loop_
_publ_author_name
'Manna, Utsab'
'Das, Gopal'

_publ_section_title
;
 Cyclic (H2O)6confined hexameric host--guest assemblies and aerial
 CO2fixation by electron-rich neutral urea/thiourea scaffolds
;
_journal_issue 26
_journal_name_full CrystEngComm
_journal_page_first 3741
_journal_paper_doi 10.1039/C8CE00611C
_journal_volume 20
_journal_year 2018
_chemical_formula_moiety '2(C27 H33 N7 S3), 2(C16 H36 N), O4 S'
_chemical_formula_sum 'C86 H138 N16 O4 S7'
_chemical_formula_weight 1684.54
_space_group_crystal_system orthorhombic
_space_group_IT_number 33
_space_group_name_Hall 'P 2c -2n'
_space_group_name_H-M_alt 'P n a 21'
_symmetry_space_group_name_Hall 'P 2c -2n'
_symmetry_space_group_name_H-M 'P n a 21'
_atom_sites_solution_hydrogens geom
_audit_creation_method SHELXL-2014/7
_audit_update_record
;
2017-09-25 deposited with the CCDC.
2018-05-29 downloaded from the CCDC.
;
_cell_angle_alpha 90
_cell_angle_beta 90
_cell_angle_gamma 90
_cell_formula_units_Z 4
_cell_length_a 30.977(6)
_cell_length_b 13.483(3)
_cell_length_c 23.390(5)
_cell_measurement_reflns_used 6618
_cell_measurement_temperature 298(2)
_cell_measurement_theta_max 22.0312
_cell_measurement_theta_min 3.5421
_cell_volume 9769(4)
_computing_cell_refinement 'Bruker SMART'
_computing_data_collection 'Bruker SMART'
_computing_data_reduction 'Bruker SAINT'
_computing_molecular_graphics 'Bruker SHELXTL'
_computing_publication_material 'Bruker SHELXTL'
_computing_structure_refinement 'SHELXL-2014/7 (Sheldrick, 2014)'
_computing_structure_solution 'Bruker SHELXTL'
_diffrn_ambient_temperature 296(2)
_diffrn_measured_fraction_theta_full 0.997
_diffrn_measured_fraction_theta_max 0.997
_diffrn_measurement_device_type 'CCD area detector'
_diffrn_measurement_method 'phi and omega scans'
_diffrn_radiation_type MoK\a
_diffrn_radiation_wavelength 0.71073
_diffrn_reflns_av_R_equivalents 0.0855
_diffrn_reflns_av_unetI/netI 0.1159
_diffrn_reflns_Laue_measured_fraction_full 0.997
_diffrn_reflns_Laue_measured_fraction_max 0.997
_diffrn_reflns_limit_h_max 36
_diffrn_reflns_limit_h_min -36
_diffrn_reflns_limit_k_max 14
_diffrn_reflns_limit_k_min -15
_diffrn_reflns_limit_l_max 27
_diffrn_reflns_limit_l_min -27
_diffrn_reflns_number 78900
_diffrn_reflns_point_group_measured_fraction_full 0.995
_diffrn_reflns_point_group_measured_fraction_max 0.995
_diffrn_reflns_theta_full 25.000
_diffrn_reflns_theta_max 25.000
_diffrn_reflns_theta_min 1.315
_diffrn_source 'sealed tube'
_exptl_absorpt_coefficient_mu 0.215
_exptl_absorpt_correction_type multi-scan
_exptl_absorpt_process_details SADABS
_exptl_crystal_colour colourless
_exptl_crystal_density_diffrn 1.145
_exptl_crystal_description plate
_exptl_crystal_F_000 3640.0
_exptl_crystal_size_max 0.35
_exptl_crystal_size_mid 0.29
_exptl_crystal_size_min 0.22
_exptl_transmission_factor_max 0.954
_exptl_transmission_factor_min 0.928
_refine_diff_density_max 0.325
_refine_diff_density_min -0.193
_refine_diff_density_rms 0.040
_refine_ls_abs_structure_details
;
 Flack x determined using 2520 quotients [(I+)-(I-)]/[(I+)+(I-)]
 (Parsons, Flack and Wagner, Acta Cryst. B69 (2013) 249-259).
;
_refine_ls_abs_structure_Flack 0.43(5)
_refine_ls_extinction_method none
_refine_ls_goodness_of_fit_ref 0.902
_refine_ls_hydrogen_treatment constr
_refine_ls_matrix_type full
_refine_ls_number_parameters 1062
_refine_ls_number_reflns 17114
_refine_ls_number_restraints 1
_refine_ls_restrained_S_all 0.902
_refine_ls_R_factor_all 0.1776
_refine_ls_R_factor_gt 0.0662
_refine_ls_shift/su_max 0.010
_refine_ls_shift/su_mean 0.001
_refine_ls_structure_factor_coef Fsqd
_refine_ls_weighting_details 'w=1/[\s^2^(Fo^2^)+(0.1075P)^2^] where P=(Fo^2^+2Fc^2^)/3'
_refine_ls_weighting_scheme calc
_refine_ls_wR_factor_gt 0.1530
_refine_ls_wR_factor_ref 0.2066
_reflns_Friedel_coverage 0.942
_reflns_Friedel_fraction_full 0.992
_reflns_Friedel_fraction_max 0.992
_reflns_number_gt 7514
_reflns_number_total 17114
_reflns_threshold_expression 'I > 2\s(I)'
_cod_data_source_file c8ce00611c2.cif
_cod_data_source_block T-Ph-ncs-TBASO4
_cod_depositor_comments 'Adding full bibliography for 7230787--7230794.cif.'
_cod_database_code 7230793
_shelx_shelxl_version_number 2014/7
_shelx_space_group_comment
;
The symmetry employed for this shelxl refinement is uniquely defined
by the following loop, which should always be used as a source of
symmetry information in preference to the above space-group names.
They are only intended as comments.
;

loop_
_space_group_symop_operation_xyz
'x, y, z'
'-x, -y, z+1/2'
'x+1/2, -y+1/2, z'
'-x+1/2, y+1/2, z+1/2'

loop_
_atom_site_label
_atom_site_type_symbol
_atom_site_fract_x
_atom_site_fract_y
_atom_site_fract_z
_atom_site_U_iso_or_equiv
_atom_site_adp_type
_atom_site_occupancy
_atom_site_site_symmetry_order
_atom_site_calc_flag
_atom_site_refinement_flags_posn
_atom_site_refinement_flags_adp
_atom_site_refinement_flags_occupancy
_atom_site_disorder_assembly
_atom_site_disorder_group
S7 S 0.37333(8) 0.97841(18) 0.14487(9) 0.0592(6) Uani 1 1 d . . . . .
N1 N 0.7563(2) 0.8484(7) 0.6279(4) 0.083(2) Uani 1 1 d . . . . .
C1 C 0.7647(3) 0.7979(10) 0.6819(5) 0.107(4) Uani 1 1 d . . . . .
H1A H 0.7956 0.7898 0.6867 0.128 Uiso 1 1 calc R U . . .
H1B H 0.7517 0.7325 0.6808 0.128 Uiso 1 1 calc R U . . .
C2 C 0.7470(3) 0.8543(10) 0.7317(5) 0.103(4) Uani 1 1 d . . . . .
H2A H 0.7579 0.8255 0.7669 0.123 Uiso 1 1 calc R U . . .
H2B H 0.7569 0.9225 0.7299 0.123 Uiso 1 1 calc R U . . .
N3 N 0.6323(3) 0.8039(6) 0.7562(3) 0.075(2) Uani 1 1 d . . . . .
H3N H 0.6250 0.8459 0.7303 0.090 Uiso 1 1 calc R U . . .
N2 N 0.6999(3) 0.8528(7) 0.7328(3) 0.084(2) Uani 1 1 d . . . . .
H2N H 0.6868 0.8941 0.7108 0.101 Uiso 1 1 calc R U . . .
C3 C 0.6755(4) 0.7935(7) 0.7646(4) 0.074(3) Uani 1 1 d . . . . .
C5 C 0.5631(4) 0.8121(8) 0.7998(5) 0.088(3) Uani 1 1 d . . . . .
H5 H 0.5639 0.8804 0.7944 0.106 Uiso 1 1 calc R U . . .
C8 C 0.5602(4) 0.6110(9) 0.8153(4) 0.096(3) Uani 1 1 d . . . . .
H8 H 0.5595 0.5426 0.8206 0.115 Uiso 1 1 calc R U . . .
C7 C 0.5249(4) 0.6684(12) 0.8318(5) 0.104(4) Uani 1 1 d . . . . .
H7 H 0.5007 0.6387 0.8480 0.125 Uiso 1 1 calc R U . . .
C6 C 0.5261(4) 0.7678(11) 0.8239(6) 0.108(4) Uani 1 1 d . . . . .
H6 H 0.5027 0.8068 0.8345 0.130 Uiso 1 1 calc R U . . .
C9 C 0.5965(4) 0.6548(8) 0.7910(4) 0.082(3) Uani 1 1 d . . . . .
H9 H 0.6198 0.6160 0.7795 0.098 Uiso 1 1 calc R U . . .
C4 C 0.5977(3) 0.7551(8) 0.7842(4) 0.068(3) Uani 1 1 d . . . . .
C10 C 0.7911(3) 0.9174(10) 0.6154(7) 0.126(5) Uani 1 1 d . . . . .
H10A H 0.8026 0.9413 0.6514 0.151 Uiso 1 1 calc R U . . .
H10B H 0.8140 0.8810 0.5965 0.151 Uiso 1 1 calc R U . . .
C11 C 0.7808(5) 1.0014(10) 0.5810(7) 0.134(5) Uani 1 1 d . . . . .
H11A H 0.7705 0.9787 0.5441 0.161 Uiso 1 1 calc R U . . .
H11B H 0.8069 1.0397 0.5746 0.161 Uiso 1 1 calc R U . . .
N5 N 0.7191(3) 1.2026(7) 0.6448(4) 0.088(3) Uani 1 1 d . . . . .
H5N H 0.6988 1.1627 0.6546 0.106 Uiso 1 1 calc R U . . .
N4 N 0.7485(3) 1.0649(8) 0.6063(4) 0.101(3) Uani 1 1 d . . . . .
H4N H 0.7235 1.0394 0.6127 0.122 Uiso 1 1 calc R U . . .
C12 C 0.7541(3) 1.1598(10) 0.6205(5) 0.091(3) Uani 1 1 d . . . . .
S2 S 0.80180(9) 1.2199(3) 0.61099(17) 0.1189(12) Uani 1 1 d . . . . .
C15 C 0.7052(5) 1.4701(10) 0.6286(7) 0.112(4) Uani 1 1 d . . . . .
H15 H 0.7100 1.5194 0.6016 0.134 Uiso 1 1 calc R U . . .
C13 C 0.7114(3) 1.3034(8) 0.6560(6) 0.080(3) Uani 1 1 d . . . . .
C18 C 0.6908(3) 1.3260(11) 0.7073(6) 0.106(4) Uani 1 1 d . . . . .
H18 H 0.6859 1.2769 0.7344 0.127 Uiso 1 1 calc R U . . .
C17 C 0.6777(4) 1.4230(13) 0.7172(7) 0.115(4) Uani 1 1 d . . . . .
H17 H 0.6635 1.4387 0.7511 0.138 Uiso 1 1 calc R U . . .
C16 C 0.6853(4) 1.4938(11) 0.6789(8) 0.116(4) Uani 1 1 d . . . . .
H16 H 0.6771 1.5590 0.6863 0.140 Uiso 1 1 calc R U . . .
C14 C 0.7183(4) 1.3741(10) 0.6171(6) 0.100(3) Uani 1 1 d . . . . .
H14 H 0.7317 1.3590 0.5827 0.120 Uiso 1 1 calc R U . . .
C27 C 0.5877(3) 1.0167(8) 0.4536(4) 0.075(3) Uani 1 1 d . . . . .
H27 H 0.6007 1.0634 0.4772 0.090 Uiso 1 1 calc R U . . .
C23 C 0.5818(4) 0.8527(8) 0.4212(5) 0.093(3) Uani 1 1 d . . . . .
H23 H 0.5899 0.7864 0.4232 0.112 Uiso 1 1 calc R U . . .
C22 C 0.6005(3) 0.9202(8) 0.4558(4) 0.064(2) Uani 1 1 d . . . . .
C26 C 0.5553(4) 1.0458(8) 0.4163(4) 0.089(3) Uani 1 1 d . . . . .
H26 H 0.5464 1.1116 0.4153 0.107 Uiso 1 1 calc R U . . .
C24 C 0.5507(4) 0.8827(11) 0.3829(5) 0.116(4) Uani 1 1 d . . . . .
H24 H 0.5392 0.8365 0.3576 0.139 Uiso 1 1 calc R U . . .
C20 C 0.7083(4) 0.7367(8) 0.5721(6) 0.107(4) Uani 1 1 d . . . . .
H20A H 0.7088 0.6846 0.5435 0.129 Uiso 1 1 calc R U . . .
H20B H 0.6989 0.7072 0.6078 0.129 Uiso 1 1 calc R U . . .
C19 C 0.7519(5) 0.7748(10) 0.5794(6) 0.124(5) Uani 1 1 d . . . . .
H19A H 0.7609 0.8066 0.5441 0.148 Uiso 1 1 calc R U . . .
H19B H 0.7713 0.7196 0.5863 0.148 Uiso 1 1 calc R U . . .
N7 N 0.6312(2) 0.8970(6) 0.4989(3) 0.068(2) Uani 1 1 d . . . . .
H7N H 0.6317 0.9380 0.5270 0.082 Uiso 1 1 calc R U . . .
N6 N 0.6772(3) 0.8111(6) 0.5551(4) 0.083(2) Uani 1 1 d . . . . .
H6N H 0.6691 0.8526 0.5809 0.099 Uiso 1 1 calc R U . . .
C21 C 0.6598(3) 0.8215(7) 0.5031(4) 0.069(2) Uani 1 1 d . . . . .
S3 S 0.67342(11) 0.7455(2) 0.44850(12) 0.1027(9) Uani 1 1 d . . . . .
C25 C 0.5365(4) 0.9773(11) 0.3809(4) 0.100(4) Uani 1 1 d . . . . .
H25 H 0.5145 0.9956 0.3561 0.120 Uiso 1 1 calc R U . . .
N8 N 0.5044(2) 0.8025(6) 0.1683(3) 0.073(2) Uani 1 1 d . . . . .
C29 C 0.5221(4) 0.9544(9) 0.2219(5) 0.104(4) Uani 1 1 d . . . . .
H29A H 0.5075 0.9247 0.2544 0.125 Uiso 1 1 calc R U . . .
H29B H 0.5463 0.9925 0.2363 0.125 Uiso 1 1 calc R U . . .
C28 C 0.5386(3) 0.8742(9) 0.1840(5) 0.097(3) Uani 1 1 d . . . . .
H28A H 0.5503 0.9035 0.1494 0.116 Uiso 1 1 calc R U . . .
H28B H 0.5618 0.8393 0.2033 0.116 Uiso 1 1 calc R U . . .
N9 N 0.4922(2) 1.0211(7) 0.1929(3) 0.083(2) Uani 1 1 d . . . . .
H9N H 0.4666 0.9990 0.1865 0.100 Uiso 1 1 calc R U . . .
N10 N 0.4667(2) 1.1535(6) 0.1471(3) 0.074(2) Uani 1 1 d . . . . .
H10N H 0.4483 1.1115 0.1339 0.089 Uiso 1 1 calc R U . . .
C30 C 0.5008(3) 1.1131(8) 0.1753(4) 0.072(3) Uani 1 1 d . . . . .
S4 S 0.54899(8) 1.1672(2) 0.18428(14) 0.0987(9) Uani 1 1 d . . . . .
C33 C 0.4553(4) 1.4239(9) 0.1597(5) 0.094(3) Uani 1 1 d . . . . .
H33 H 0.4644 1.4752 0.1833 0.113 Uiso 1 1 calc R U . . .
C31 C 0.4569(3) 1.2536(7) 0.1361(4) 0.066(2) Uani 1 1 d . . . . .
C32 C 0.4696(3) 1.3286(8) 0.1709(4) 0.073(3) Uani 1 1 d . . . . .
H32 H 0.4876 1.3162 0.2019 0.088 Uiso 1 1 calc R U . . .
C36 C 0.4299(3) 1.2717(9) 0.0888(5) 0.082(3) Uani 1 1 d . . . . .
H36 H 0.4220 1.2204 0.0644 0.099 Uiso 1 1 calc R U . . .
C34 C 0.4282(4) 1.4452(10) 0.1148(6) 0.098(3) Uani 1 1 d . . . . .
H34 H 0.4187 1.5097 0.1083 0.118 Uiso 1 1 calc R U . . .
C35 C 0.4153(3) 1.3684(11) 0.0793(6) 0.105(4) Uani 1 1 d . . . . .
H35 H 0.3968 1.3813 0.0489 0.126 Uiso 1 1 calc R U . . .
C38 C 0.4966(3) 0.8207(8) 0.0644(4) 0.088(3) Uani 1 1 d . . . . .
H38A H 0.5046 0.8896 0.0702 0.106 Uiso 1 1 calc R U . . .
H38B H 0.5089 0.7990 0.0284 0.106 Uiso 1 1 calc R U . . .
C37 C 0.5151(3) 0.7584(8) 0.1126(4) 0.082(3) Uani 1 1 d . . . . .
H37A H 0.5034 0.6918 0.1106 0.098 Uiso 1 1 calc R U . . .
H37B H 0.5462 0.7541 0.1086 0.098 Uiso 1 1 calc R U . . .
N12 N 0.3834(3) 0.7557(6) 0.0361(3) 0.076(2) Uani 1 1 d . . . . .
H12N H 0.3748 0.7891 0.0653 0.091 Uiso 1 1 calc R U . . .
N11 N 0.4496(3) 0.8122(6) 0.0619(3) 0.079(2) Uani 1 1 d . . . . .
H11N H 0.4350 0.8493 0.0848 0.095 Uiso 1 1 calc R U . . .
C39 C 0.4267(4) 0.7521(7) 0.0272(4) 0.071(3) Uani 1 1 d . . . . .
C40 C 0.3509(4) 0.7105(9) 0.0028(4) 0.083(3) Uani 1 1 d . . . . .
C44 C 0.3177(7) 0.5689(15) -0.0416(8) 0.156(6) Uani 1 1 d . . . . .
H44 H 0.3182 0.5016 -0.0502 0.187 Uiso 1 1 calc R U . . .
C42 C 0.2816(5) 0.7212(19) -0.0449(9) 0.159(7) Uani 1 1 d . . . . .
H42 H 0.2578 0.7581 -0.0564 0.191 Uiso 1 1 calc R U . . .
C41 C 0.3162(4) 0.7655(10) -0.0128(6) 0.113(4) Uani 1 1 d . . . . .
H41 H 0.3147 0.8322 -0.0026 0.135 Uiso 1 1 calc R U . . .
C45 C 0.3522(4) 0.6122(11) -0.0109(6) 0.113(4) Uani 1 1 d . . . . .
H45 H 0.3757 0.5737 0.0000 0.136 Uiso 1 1 calc R U . . .
S5 S 0.45164(9) 0.6845(2) -0.02344(13) 0.0963(9) Uani 1 1 d . . . . .
N16 N 0.4487(2) 0.5822(6) 0.5042(3) 0.066(2) Uani 1 1 d . . . . .
C71 C 0.4947(2) 0.5644(7) 0.4829(4) 0.069(2) Uani 1 1 d . . . . .
H71A H 0.5140 0.6069 0.5046 0.083 Uiso 1 1 calc R U . . .
H71B H 0.5024 0.4963 0.4917 0.083 Uiso 1 1 calc R U . . .
C79 C 0.4172(3) 0.5118(9) 0.4763(4) 0.080(3) Uani 1 1 d . . . . .
H79A H 0.3884 0.5291 0.4891 0.097 Uiso 1 1 calc R U . . .
H79B H 0.4182 0.5232 0.4353 0.097 Uiso 1 1 calc R U . . .
C80 C 0.4236(3) 0.4039(9) 0.4864(5) 0.097(3) Uani 1 1 d . . . . .
H80A H 0.4252 0.3913 0.5272 0.117 Uiso 1 1 calc R U . . .
H80B H 0.4507 0.3829 0.4693 0.117 Uiso 1 1 calc R U . . .
C81 C 0.3863(4) 0.3440(10) 0.4604(5) 0.113(4) Uani 1 1 d . . . . .
H81A H 0.3596 0.3647 0.4783 0.136 Uiso 1 1 calc R U . . .
H81B H 0.3842 0.3598 0.4200 0.136 Uiso 1 1 calc R U . . .
C82 C 0.3907(6) 0.2350(13) 0.4667(8) 0.185(8) Uani 1 1 d . . . . .
H82A H 0.4164 0.2132 0.4475 0.278 Uiso 1 1 calc R U . . .
H82B H 0.3660 0.2029 0.4501 0.278 Uiso 1 1 calc R U . . .
H82C H 0.3925 0.2184 0.5065 0.278 Uiso 1 1 calc R U . . .
C72 C 0.5032(3) 0.5815(8) 0.4207(4) 0.081(3) Uani 1 1 d . . . . .
H72A H 0.4950 0.6488 0.4109 0.097 Uiso 1 1 calc R U . . .
H72B H 0.4855 0.5366 0.3983 0.097 Uiso 1 1 calc R U . . .
C73 C 0.5502(3) 0.5655(8) 0.4060(5) 0.094(3) Uani 1 1 d . . . . .
H73A H 0.5582 0.4983 0.4163 0.113 Uiso 1 1 calc R U . . .
H73B H 0.5677 0.6105 0.4285 0.113 Uiso 1 1 calc R U . . .
C74 C 0.5600(4) 0.5817(9) 0.3428(5) 0.118(4) Uani 1 1 d . . . . .
H74A H 0.5435 0.5358 0.3203 0.177 Uiso 1 1 calc R U . . .
H74B H 0.5903 0.5712 0.3361 0.177 Uiso 1 1 calc R U . . .
H74C H 0.5525 0.6483 0.3323 0.177 Uiso 1 1 calc R U . . .
C83 C 0.4504(3) 0.5668(8) 0.5689(4) 0.082(3) Uani 1 1 d . . . . .
H83A H 0.4609 0.5002 0.5763 0.098 Uiso 1 1 calc R U . . .
H83B H 0.4712 0.6128 0.5848 0.098 Uiso 1 1 calc R U . . .
C84 C 0.4080(3) 0.5801(11) 0.6002(4) 0.115(4) Uani 1 1 d . . . . .
H84A H 0.3864 0.5373 0.5832 0.138 Uiso 1 1 calc R U . . .
H84B H 0.3984 0.6482 0.5960 0.138 Uiso 1 1 calc R U . . .
C85 C 0.4126(6) 0.5555(19) 0.6636(6) 0.196(10) Uani 1 1 d . . . . .
H85A H 0.4422 0.5693 0.6746 0.235 Uiso 1 1 calc R U . . .
H85B H 0.3944 0.6013 0.6847 0.235 Uiso 1 1 calc R U . . .
C75 C 0.4328(3) 0.6831(8) 0.4898(4) 0.081(3) Uani 1 1 d . . . . .
H75A H 0.4041 0.6907 0.5056 0.097 Uiso 1 1 calc R U . . .
H75B H 0.4304 0.6881 0.4486 0.097 Uiso 1 1 calc R U . . .
O1A O 0.3727(5) 1.0883(10) 0.1461(7) 0.105(4) Uani 0.5 1 d . . P A 1
O2A O 0.3526(5) 0.9529(11) 0.0864(5) 0.097(4) Uani 0.5 1 d . . P A 1
O3A O 0.3380(5) 0.9487(13) 0.1880(6) 0.110(5) Uani 0.5 1 d . . P A 1
O4A O 0.4112(5) 0.9357(12) 0.1533(8) 0.118(5) Uani 0.5 1 d . . P A 1
O1B O 0.3707(3) 0.8698(6) 0.1416(4) 0.037(2) Uani 0.5 1 d . . P A 2
O2B O 0.3936(3) 1.0020(7) 0.2037(4) 0.044(2) Uani 0.5 1 d . . P A 2
O3B O 0.4072(3) 1.0090(7) 0.1018(4) 0.038(2) Uani 0.5 1 d . . P A 2
O4B O 0.3338(3) 1.0255(8) 0.1372(4) 0.052(3) Uani 0.5 1 d . . P A 2
C48 C 0.4039(3) 0.7708(8) 0.2818(4) 0.078(3) Uani 1 1 d . . . . .
N13 N 0.4191(3) 0.7635(6) 0.2282(4) 0.081(2) Uani 1 1 d . . . . .
H13N H 0.4095 0.8048 0.2032 0.097 Uiso 1 1 calc R U . . .
N14 N 0.3773(3) 0.8488(7) 0.2904(3) 0.083(2) Uani 1 1 d . . . . .
H14N H 0.3747 0.8890 0.2620 0.099 Uiso 1 1 calc R U . . .
C49 C 0.3534(3) 0.8730(9) 0.3393(4) 0.079(3) Uani 1 1 d . . . . .
C54 C 0.3486(4) 0.9712(11) 0.3521(6) 0.118(4) Uani 1 1 d . . . . .
H54 H 0.3629 1.0187 0.3304 0.142 Uiso 1 1 calc R U . . .
C46 C 0.4968(4) 0.7279(8) 0.2118(5) 0.096(4) Uani 1 1 d . . . . .
H46A H 0.5030 0.7555 0.2492 0.116 Uiso 1 1 calc R U . . .
H46B H 0.5161 0.6721 0.2056 0.116 Uiso 1 1 calc R U . . .
C47 C 0.4500(4) 0.6920(9) 0.2100(5) 0.101(3) Uani 1 1 d . . . . .
H47A H 0.4431 0.6723 0.1711 0.122 Uiso 1 1 calc R U . . .
H47B H 0.4473 0.6337 0.2340 0.122 Uiso 1 1 calc R U . . .
C52 C 0.3019(5) 0.9326(17) 0.4300(6) 0.149(6) Uani 1 1 d . . . . .
H52 H 0.2846 0.9520 0.4605 0.178 Uiso 1 1 calc R U . . .
C53 C 0.3223(5) 1.0009(12) 0.3975(8) 0.143(5) Uani 1 1 d . . . . .
H53 H 0.3188 1.0680 0.4054 0.171 Uiso 1 1 calc R U . . .
S1 S 0.69695(10) 0.7142(3) 0.81235(13) 0.1063(10) Uani 1 1 d . . . . .
C62 C 0.1271(6) 0.1690(10) 0.3175(7) 0.163(6) Uani 1 1 d . . . . .
H62A H 0.1228 0.1531 0.2779 0.244 Uiso 1 1 calc R U . . .
H62B H 0.1064 0.1337 0.3403 0.244 Uiso 1 1 calc R U . . .
H62C H 0.1557 0.1502 0.3288 0.244 Uiso 1 1 calc R U . . .
C76 C 0.4602(4) 0.7681(9) 0.5107(5) 0.099(3) Uani 1 1 d . . . . .
H76A H 0.4897 0.7601 0.4974 0.119 Uiso 1 1 calc R U . . .
H76B H 0.4606 0.7691 0.5522 0.119 Uiso 1 1 calc R U . . .
C77 C 0.4412(5) 0.8666(12) 0.4876(8) 0.149(6) Uani 1 1 d . . . . .
H77A H 0.4433 0.8670 0.4462 0.178 Uiso 1 1 calc R U . . .
H77B H 0.4108 0.8700 0.4975 0.178 Uiso 1 1 calc R U . . .
C43 C 0.2852(8) 0.623(2) -0.0578(10) 0.187(10) Uani 1 1 d . . . . .
H43 H 0.2634 0.5937 -0.0792 0.225 Uiso 1 1 calc R U . . .
C50 C 0.3311(5) 0.8074(10) 0.3720(6) 0.142(5) Uani 1 1 d . . . . .
H50 H 0.3325 0.7403 0.3629 0.170 Uiso 1 1 calc R U . . .
C51 C 0.3071(6) 0.8356(15) 0.4173(7) 0.174(8) Uani 1 1 d . . . . .
H51 H 0.2939 0.7878 0.4400 0.209 Uiso 1 1 calc R U . . .
C86 C 0.4036(8) 0.4689(17) 0.6805(10) 0.228(11) Uani 1 1 d . . . . .
H86A H 0.3987 0.4269 0.6481 0.342 Uiso 1 1 calc R U . . .
H86B H 0.3781 0.4709 0.7038 0.342 Uiso 1 1 calc R U . . .
H86C H 0.4273 0.4433 0.7026 0.342 Uiso 1 1 calc R U . . .
S6 S 0.41779(15) 0.6890(3) 0.33258(13) 0.1428(16) Uani 1 1 d . . . . .
C58 C 0.2910(6) 0.5594(17) 0.4084(10) 0.206(10) Uani 1 1 d . . . . .
H58A H 0.3042 0.5567 0.3714 0.309 Uiso 1 1 calc R U . . .
H58B H 0.3128 0.5542 0.4374 0.309 Uiso 1 1 calc R U . . .
H58C H 0.2759 0.6212 0.4126 0.309 Uiso 1 1 calc R U . . .
C78 C 0.4622(6) 0.9504(13) 0.5093(7) 0.176(7) Uani 1 1 d . . . . .
H78A H 0.4578 0.9540 0.5499 0.264 Uiso 1 1 calc R U . . .
H78B H 0.4506 1.0089 0.4916 0.264 Uiso 1 1 calc R U . . .
H78C H 0.4925 0.9459 0.5014 0.264 Uiso 1 1 calc R U . . .
N15 N 0.1819(2) 0.5185(6) 0.2853(3) 0.068(2) Uani 1 1 d . . . . .
C64 C 0.1968(3) 0.7064(8) 0.2837(5) 0.090(3) Uani 1 1 d . . . . .
H64A H 0.2205 0.7034 0.3107 0.108 Uiso 1 1 calc R U . . .
H64B H 0.2087 0.6993 0.2456 0.108 Uiso 1 1 calc R U . . .
C65 C 0.1751(4) 0.8042(9) 0.2886(5) 0.109(4) Uani 1 1 d . . . . .
H65A H 0.1610 0.8083 0.3256 0.131 Uiso 1 1 calc R U . . .
H65B H 0.1529 0.8087 0.2595 0.131 Uiso 1 1 calc R U . . .
C66 C 0.2056(5) 0.8921(10) 0.2822(8) 0.164(6) Uani 1 1 d . . . . .
H66A H 0.2302 0.8829 0.3066 0.246 Uiso 1 1 calc R U . . .
H66B H 0.1909 0.9520 0.2927 0.246 Uiso 1 1 calc R U . . .
H66C H 0.2151 0.8967 0.2432 0.246 Uiso 1 1 calc R U . . .
C63 C 0.1664(3) 0.6227(7) 0.2952(4) 0.077(3) Uani 1 1 d . . . . .
H63A H 0.1410 0.6328 0.2717 0.092 Uiso 1 1 calc R U . . .
H63B H 0.1573 0.6276 0.3347 0.092 Uiso 1 1 calc R U . . .
C68 C 0.1564(3) 0.5246(9) 0.1808(4) 0.087(3) Uani 1 1 d . . . . .
H68A H 0.1497 0.5949 0.1810 0.104 Uiso 1 1 calc R U . . .
H68B H 0.1307 0.4886 0.1923 0.104 Uiso 1 1 calc R U . . .
C67 C 0.1927(3) 0.5035(8) 0.2219(4) 0.079(3) Uani 1 1 d . . . . .
H67A H 0.2168 0.5461 0.2122 0.095 Uiso 1 1 calc R U . . .
H67B H 0.2019 0.4355 0.2164 0.095 Uiso 1 1 calc R U . . .
C69 C 0.1698(5) 0.4927(11) 0.1206(5) 0.132(5) Uani 1 1 d . . . . .
H69A H 0.1965 0.5264 0.1108 0.159 Uiso 1 1 calc R U . . .
H69B H 0.1757 0.4221 0.1211 0.159 Uiso 1 1 calc R U . . .
C70 C 0.1406(6) 0.5110(19) 0.0790(7) 0.235(11) Uani 1 1 d . . . . .
H70A H 0.1256 0.4508 0.0698 0.352 Uiso 1 1 calc R U . . .
H70B H 0.1552 0.5353 0.0456 0.352 Uiso 1 1 calc R U . . .
H70C H 0.1203 0.5598 0.0921 0.352 Uiso 1 1 calc R U . . .
C55 C 0.2241(3) 0.4998(8) 0.3186(5) 0.090(3) Uani 1 1 d . . . . .
H55A H 0.2358 0.4362 0.3071 0.109 Uiso 1 1 calc R U . . .
H55B H 0.2449 0.5504 0.3081 0.109 Uiso 1 1 calc R U . . .
C56 C 0.2189(4) 0.5002(11) 0.3837(5) 0.126(4) Uani 1 1 d . . . . .
H56A H 0.1986 0.4488 0.3948 0.151 Uiso 1 1 calc R U . . .
H56B H 0.2071 0.5636 0.3957 0.151 Uiso 1 1 calc R U . . .
C60 C 0.1553(3) 0.3390(8) 0.2973(5) 0.090(3) Uani 1 1 d . . . . .
H60A H 0.1558 0.3228 0.2569 0.108 Uiso 1 1 calc R U . . .
H60B H 0.1832 0.3228 0.3134 0.108 Uiso 1 1 calc R U . . .
C59 C 0.1466(3) 0.4484(7) 0.3046(4) 0.078(3) Uani 1 1 d . . . . .
H59A H 0.1410 0.4608 0.3448 0.094 Uiso 1 1 calc R U . . .
H59B H 0.1205 0.4646 0.2838 0.094 Uiso 1 1 calc R U . . .
C61 C 0.1212(4) 0.2798(10) 0.3262(5) 0.119(4) Uani 1 1 d . . . . .
H61A H 0.0932 0.2993 0.3115 0.143 Uiso 1 1 calc R U . . .
H61B H 0.1217 0.2942 0.3668 0.143 Uiso 1 1 calc R U . . .
C57 C 0.2624(6) 0.4825(13) 0.4139(7) 0.159(6) Uani 1 1 d . . . . .
H57A H 0.2571 0.4710 0.4542 0.191 Uiso 1 1 calc R U . . .
H57B H 0.2755 0.4230 0.3983 0.191 Uiso 1 1 calc R U . . .

loop_
_atom_site_aniso_label
_atom_site_aniso_U_11
_atom_site_aniso_U_22
_atom_site_aniso_U_33
_atom_site_aniso_U_23
_atom_site_aniso_U_13
_atom_site_aniso_U_12
S7 0.0708(15) 0.0500(14) 0.0569(13) -0.0042(11) 0.0042(12) -0.0035(13)
N1 0.065(5) 0.076(6) 0.109(7) 0.006(6) -0.007(4) 0.016(5)
C1 0.074(7) 0.131(11) 0.115(9) 0.037(9) -0.008(7) 0.020(7)
C2 0.075(8) 0.128(11) 0.105(9) 0.019(8) -0.020(6) -0.009(7)
N3 0.074(6) 0.082(6) 0.068(5) 0.028(4) -0.004(4) 0.009(5)
N2 0.074(6) 0.096(7) 0.083(5) 0.027(5) -0.009(4) 0.009(5)
C3 0.083(8) 0.067(7) 0.073(7) 0.011(5) -0.008(6) 0.020(6)
C5 0.092(8) 0.076(8) 0.097(8) 0.012(6) 0.009(6) 0.001(7)
C8 0.121(9) 0.080(8) 0.087(7) 0.028(7) 0.007(7) -0.008(8)
C7 0.103(9) 0.118(12) 0.092(8) 0.004(8) 0.026(7) -0.018(9)
C6 0.123(10) 0.082(9) 0.120(10) -0.014(8) 0.031(8) 0.012(8)
C9 0.108(8) 0.066(8) 0.071(6) 0.019(6) 0.011(6) 0.019(7)
C4 0.082(7) 0.070(8) 0.053(5) 0.013(5) 0.003(5) 0.017(6)
C10 0.072(7) 0.123(11) 0.183(13) 0.054(10) 0.038(8) 0.008(8)
C11 0.137(11) 0.082(9) 0.181(14) -0.001(10) 0.080(10) -0.004(9)
N5 0.057(5) 0.077(7) 0.130(7) 0.018(6) 0.009(5) -0.012(5)
N4 0.081(6) 0.075(7) 0.149(8) 0.016(6) 0.022(6) -0.009(6)
C12 0.077(7) 0.090(9) 0.106(8) 0.041(7) -0.006(6) -0.019(7)
S2 0.0728(18) 0.108(3) 0.176(3) 0.022(2) 0.0069(19) -0.0210(17)
C15 0.117(10) 0.072(10) 0.146(12) 0.029(9) -0.028(9) -0.015(8)
C13 0.065(6) 0.060(8) 0.115(9) 0.009(7) -0.019(6) -0.010(6)
C18 0.070(7) 0.111(12) 0.136(11) 0.014(9) 0.007(7) 0.002(7)
C17 0.088(8) 0.106(11) 0.152(12) -0.007(11) 0.023(8) 0.003(9)
C16 0.090(9) 0.088(11) 0.171(15) 0.009(12) -0.009(9) 0.005(8)
C14 0.112(9) 0.069(9) 0.119(9) 0.008(8) -0.032(7) -0.007(7)
C27 0.101(7) 0.060(7) 0.065(6) -0.003(5) 0.003(5) 0.001(6)
C23 0.133(10) 0.067(7) 0.080(7) -0.002(6) -0.018(7) -0.011(7)
C22 0.082(6) 0.065(7) 0.046(5) 0.004(5) 0.008(5) 0.000(5)
C26 0.132(9) 0.069(7) 0.065(6) -0.001(6) -0.008(6) 0.017(7)
C24 0.157(11) 0.092(10) 0.098(9) -0.027(8) -0.028(8) 0.004(9)
C20 0.126(11) 0.066(8) 0.129(10) -0.004(7) -0.024(8) 0.013(8)
C19 0.128(11) 0.101(10) 0.142(12) 0.018(9) 0.024(9) 0.056(9)
N7 0.089(5) 0.058(5) 0.058(4) -0.009(4) 0.005(4) 0.008(5)
N6 0.095(6) 0.068(6) 0.085(6) -0.008(5) -0.006(5) 0.018(5)
C21 0.091(7) 0.052(6) 0.063(6) 0.000(5) 0.016(5) -0.009(6)
S3 0.145(3) 0.084(2) 0.0787(17) -0.0096(15) 0.0246(17) 0.0210(19)
C25 0.125(9) 0.109(11) 0.067(7) -0.014(7) -0.025(6) 0.016(8)
N8 0.072(5) 0.072(5) 0.075(5) -0.015(5) -0.014(4) 0.019(4)
C29 0.104(8) 0.108(10) 0.101(8) -0.004(8) -0.048(7) 0.003(8)
C28 0.079(7) 0.100(9) 0.110(8) -0.022(7) -0.029(6) 0.030(7)
N9 0.074(5) 0.079(7) 0.097(6) -0.013(5) -0.025(5) 0.000(5)
N10 0.067(5) 0.053(5) 0.101(6) -0.015(5) -0.020(5) 0.001(4)
C30 0.075(7) 0.064(7) 0.075(6) -0.026(6) -0.005(5) -0.002(6)
S4 0.0641(15) 0.103(2) 0.129(2) -0.0251(19) -0.0078(16) -0.0102(16)
C33 0.119(9) 0.078(9) 0.085(8) -0.019(7) 0.017(7) -0.013(7)
C31 0.051(5) 0.066(7) 0.079(6) -0.011(6) 0.013(5) -0.004(5)
C32 0.079(6) 0.059(7) 0.082(7) -0.007(6) 0.015(5) 0.000(6)
C36 0.064(6) 0.082(9) 0.102(8) 0.000(6) -0.005(6) -0.008(6)
C34 0.102(9) 0.081(9) 0.111(9) 0.005(8) 0.032(8) -0.005(7)
C35 0.072(7) 0.103(10) 0.139(11) 0.017(9) 0.008(7) -0.010(8)
C38 0.100(8) 0.091(8) 0.074(6) -0.008(6) -0.002(6) 0.008(6)
C37 0.079(6) 0.076(8) 0.091(7) -0.016(6) -0.003(6) 0.020(5)
N12 0.075(6) 0.077(6) 0.075(5) -0.010(4) 0.007(4) 0.007(5)
N11 0.078(6) 0.089(6) 0.071(5) -0.018(5) -0.003(4) 0.022(5)
C39 0.098(8) 0.061(7) 0.055(5) 0.005(5) -0.007(6) 0.014(6)
C40 0.102(9) 0.072(9) 0.075(7) 0.002(6) 0.009(7) -0.015(7)
C44 0.173(16) 0.147(16) 0.147(14) -0.029(13) 0.009(13) -0.071(15)
C42 0.104(11) 0.183(18) 0.190(17) 0.070(17) -0.033(11) -0.016(13)
C41 0.082(8) 0.117(11) 0.139(11) 0.035(9) -0.004(8) -0.007(8)
C45 0.121(10) 0.097(10) 0.123(10) -0.008(8) 0.006(8) -0.011(9)
S5 0.110(2) 0.081(2) 0.0983(19) -0.0270(16) 0.0148(16) 0.0191(16)
N16 0.057(4) 0.087(6) 0.056(4) -0.004(4) -0.004(3) 0.007(4)
C71 0.054(5) 0.077(7) 0.077(6) 0.010(5) -0.005(4) 0.009(5)
C79 0.057(6) 0.116(9) 0.068(6) 0.000(6) -0.011(5) 0.007(6)
C80 0.080(7) 0.113(10) 0.098(8) -0.007(7) -0.010(6) -0.021(7)
C81 0.107(9) 0.131(12) 0.102(8) 0.004(8) -0.008(7) -0.038(8)
C82 0.231(18) 0.138(15) 0.187(16) -0.005(13) -0.049(14) -0.090(13)
C72 0.076(7) 0.091(8) 0.077(7) 0.000(6) 0.012(5) 0.005(5)
C73 0.080(7) 0.072(7) 0.131(9) 0.017(7) 0.030(6) 0.009(6)
C74 0.130(10) 0.099(9) 0.125(10) 0.008(8) 0.052(8) 0.010(8)
C83 0.085(7) 0.106(8) 0.055(5) 0.001(5) -0.014(5) -0.012(6)
C84 0.087(7) 0.190(14) 0.069(7) -0.013(8) 0.013(6) -0.024(7)
C85 0.176(15) 0.33(3) 0.085(10) -0.016(14) 0.040(9) -0.126(18)
C75 0.076(6) 0.088(8) 0.078(7) -0.009(6) -0.006(5) 0.035(6)
O1A 0.139(13) 0.075(11) 0.103(10) -0.001(9) 0.011(9) 0.010(10)
O2A 0.118(11) 0.099(11) 0.075(9) 0.013(8) 0.000(8) 0.016(9)
O3A 0.100(10) 0.149(15) 0.081(9) 0.003(9) 0.012(8) -0.028(10)
O4A 0.080(10) 0.120(13) 0.154(15) 0.006(12) -0.019(10) 0.011(10)
O1B 0.051(6) 0.014(5) 0.048(5) -0.003(4) -0.001(4) -0.001(4)
O2B 0.059(6) 0.037(6) 0.034(5) -0.011(4) 0.011(4) 0.004(5)
O3B 0.039(5) 0.037(6) 0.037(5) 0.005(5) 0.002(4) -0.008(4)
O4B 0.044(6) 0.044(6) 0.069(7) -0.008(6) -0.019(5) -0.003(6)
C48 0.101(8) 0.070(7) 0.064(6) 0.001(6) -0.012(6) -0.010(7)
N13 0.109(6) 0.063(6) 0.070(5) 0.001(4) 0.003(5) 0.014(5)
N14 0.112(6) 0.071(6) 0.065(5) 0.014(4) 0.013(5) 0.015(5)
C49 0.095(7) 0.069(8) 0.072(7) 0.006(6) -0.006(6) 0.010(6)
C54 0.112(9) 0.102(11) 0.141(12) 0.004(9) 0.027(8) 0.003(8)
C46 0.131(10) 0.077(8) 0.081(7) 0.003(7) -0.003(7) 0.057(8)
C47 0.135(10) 0.072(8) 0.098(8) 0.002(6) 0.001(8) -0.003(8)
C52 0.168(14) 0.185(19) 0.093(10) 0.012(12) 0.050(9) 0.040(14)
C53 0.154(13) 0.105(12) 0.169(14) -0.041(11) 0.058(11) -0.005(10)
S1 0.101(2) 0.111(2) 0.108(2) 0.0441(19) -0.0183(16) 0.0222(18)
C62 0.262(19) 0.088(11) 0.138(12) -0.013(9) 0.001(12) -0.040(12)
C76 0.122(9) 0.092(9) 0.084(7) -0.013(7) -0.002(6) 0.025(8)
C77 0.131(11) 0.116(12) 0.198(16) -0.062(12) 0.024(11) 0.018(10)
C43 0.17(2) 0.20(3) 0.197(19) 0.04(2) -0.043(15) -0.060(19)
C50 0.216(16) 0.085(10) 0.123(11) 0.022(9) 0.062(11) -0.015(10)
C51 0.25(2) 0.133(15) 0.140(14) 0.020(11) 0.121(14) 0.017(14)
C86 0.27(3) 0.21(2) 0.21(2) 0.085(17) -0.102(19) -0.064(19)
S6 0.223(4) 0.127(3) 0.079(2) 0.025(2) -0.013(2) 0.073(3)
C58 0.136(14) 0.21(2) 0.27(2) 0.061(18) -0.029(14) -0.066(14)
C78 0.238(19) 0.128(14) 0.161(14) -0.040(12) 0.052(13) -0.035(14)
N15 0.067(5) 0.076(6) 0.062(4) -0.012(4) -0.002(4) 0.011(5)
C64 0.087(7) 0.080(8) 0.104(8) -0.007(6) 0.005(6) 0.006(7)
C65 0.156(11) 0.081(9) 0.091(7) 0.008(7) 0.017(7) 0.046(9)
C66 0.241(18) 0.066(9) 0.185(14) -0.004(9) 0.033(13) -0.002(11)
C63 0.089(7) 0.074(7) 0.069(6) -0.005(5) 0.007(5) 0.027(6)
C68 0.092(7) 0.109(9) 0.060(6) 0.001(6) 0.007(5) -0.026(6)
C67 0.072(6) 0.084(8) 0.082(7) -0.011(6) 0.015(5) -0.001(5)
C69 0.142(11) 0.187(15) 0.068(7) 0.005(8) -0.002(8) -0.033(10)
C70 0.187(17) 0.42(4) 0.099(11) -0.049(15) -0.020(12) -0.044(19)
C55 0.083(7) 0.079(8) 0.109(8) -0.012(6) -0.013(6) 0.017(6)
C56 0.133(10) 0.147(13) 0.098(9) -0.010(8) -0.032(8) 0.027(9)
C60 0.102(8) 0.076(8) 0.094(7) -0.010(6) 0.004(6) -0.002(7)
C59 0.082(7) 0.083(8) 0.069(6) -0.003(5) 0.005(5) 0.002(6)
C61 0.151(11) 0.114(11) 0.093(8) 0.010(8) 0.002(8) -0.018(9)
C57 0.184(16) 0.163(16) 0.130(11) -0.026(11) -0.033(11) 0.036(14)

loop_
_atom_type_symbol
_atom_type_description
_atom_type_scat_dispersion_real
_atom_type_scat_dispersion_imag
_atom_type_scat_source
C C 0.0033 0.0016 'International Tables Vol C Tables 4.2.6.8 and 6.1.1.4'
H H 0.0000 0.0000 'International Tables Vol C Tables 4.2.6.8 and 6.1.1.4'
N N 0.0061 0.0033 'International Tables Vol C Tables 4.2.6.8 and 6.1.1.4'
O O 0.0106 0.0060 'International Tables Vol C Tables 4.2.6.8 and 6.1.1.4'
S S 0.1246 0.1234 'International Tables Vol C Tables 4.2.6.8 and 6.1.1.4'

loop_
_geom_angle_atom_site_label_1
_geom_angle_atom_site_label_2
_geom_angle_atom_site_label_3
_geom_angle
O4B S7 O1B 113.5(5)
O4A S7 O1A 116.4(9)
O4B S7 O3B 113.6(6)
O1B S7 O3B 106.0(5)
O4A S7 O3A 114.9(10)
O1A S7 O3A 103.7(9)
O4B S7 O2B 112.2(5)
O1B S7 O2B 106.0(5)
O3B S7 O2B 104.8(5)
O4A S7 O2A 113.8(9)
O1A S7 O2A 103.5(8)
O3A S7 O2A 102.9(7)
C10 N1 C1 109.9(9)
C10 N1 C19 109.6(10)
C1 N1 C19 111.1(9)
N1 C1 C2 111.9(9)
N2 C2 C1 111.9(9)
C3 N3 C4 129.1(8)
C3 N2 C2 125.9(9)
N2 C3 N3 114.7(8)
N2 C3 S1 122.0(8)
N3 C3 S1 123.3(8)
C4 C5 C6 120.4(10)
C9 C8 C7 120.7(11)
C6 C7 C8 119.3(11)
C7 C6 C5 119.9(11)
C4 C9 C8 119.4(10)
C9 C4 C5 120.3(10)
C9 C4 N3 122.3(9)
C5 C4 N3 117.1(9)
C11 C10 N1 117.2(10)
C10 C11 N4 113.3(12)
C12 N5 C13 128.9(9)
C12 N4 C11 125.5(10)
N4 C12 N5 114.2(9)
N4 C12 S2 122.6(10)
N5 C12 S2 123.2(10)
C16 C15 C14 121.4(13)
C14 C13 C18 120.2(12)
C14 C13 N5 122.4(12)
C18 C13 N5 116.8(12)
C17 C18 C13 119.0(13)
C16 C17 C18 120.7(14)
C17 C16 C15 119.4(13)
C13 C14 C15 119.3(13)
C22 C27 C26 120.4(9)
C22 C23 C24 119.6(11)
C23 C22 C27 119.8(9)
C23 C22 N7 124.4(9)
C27 C22 N7 115.7(9)
C25 C26 C27 119.8(10)
C25 C24 C23 121.8(11)
N6 C20 C19 113.9(10)
C20 C19 N1 113.7(10)
C21 N7 C22 131.0(8)
C21 N6 C20 126.2(9)
N6 C21 N7 114.2(8)
N6 C21 S3 121.5(8)
N7 C21 S3 124.3(8)
C24 C25 C26 118.6(11)
C46 N8 C37 112.2(8)
C46 N8 C28 113.4(8)
C37 N8 C28 108.8(8)
N9 C29 C28 112.8(9)
N8 C28 C29 112.1(9)
C30 N9 C29 126.3(8)
C30 N10 C31 129.8(8)
N9 C30 N10 111.6(8)
N9 C30 S4 122.9(8)
N10 C30 S4 125.4(8)
C34 C33 C32 122.3(11)
C32 C31 N10 123.0(9)
C32 C31 C36 120.9(10)
N10 C31 C36 115.9(9)
C31 C32 C33 119.2(10)
C35 C36 C31 118.6(11)
C33 C34 C35 118.4(12)
C34 C35 C36 120.6(12)
N11 C38 C37 111.3(8)
N8 C37 C38 110.5(7)
C39 N12 C40 127.1(9)
C39 N11 C38 126.5(8)
N11 C39 N12 113.9(8)
N11 C39 S5 120.5(8)
N12 C39 S5 125.5(8)
C41 C40 C45 119.5(12)
C41 C40 N12 118.5(11)
C45 C40 N12 121.9(12)
C43 C44 C45 120(2)
C43 C42 C41 117.3(17)
C40 C41 C42 120.2(14)
C40 C45 C44 119.9(14)
C75 N16 C79 105.3(7)
C75 N16 C83 111.1(7)
C79 N16 C83 111.4(7)
C75 N16 C71 112.2(7)
C79 N16 C71 111.2(7)
C83 N16 C71 105.6(6)
C72 C71 N16 117.1(7)
C80 C79 N16 117.4(7)
C79 C80 C81 110.6(9)
C82 C81 C80 114.3(11)
C71 C72 C73 111.6(8)
C72 C73 C74 113.2(10)
C84 C83 N16 115.7(8)
C83 C84 C85 111.4(11)
C86 C85 C84 119.0(19)
N16 C75 C76 115.9(8)
N13 C48 N14 114.1(9)
N13 C48 S6 121.5(9)
N14 C48 S6 124.3(8)
C48 N13 C47 124.4(9)
C48 N14 C49 128.6(9)
C50 C49 C54 117.0(11)
C50 C49 N14 125.2(11)
C54 C49 N14 117.5(11)
C49 C54 C53 120.5(13)
N8 C46 C47 110.7(9)
N13 C47 C46 114.5(9)
C51 C52 C53 118.7(14)
C52 C53 C54 120.3(14)
C75 C76 C77 108.8(10)
C78 C77 C76 112.8(15)
C44 C43 C42 123(2)
C51 C50 C49 122.5(14)
C52 C51 C50 120.8(15)
C63 N15 C59 107.9(7)
C63 N15 C67 109.9(7)
C59 N15 C67 111.3(7)
C63 N15 C55 110.2(7)
C59 N15 C55 111.1(7)
C67 N15 C55 106.5(7)
C65 C64 C63 111.8(9)
C64 C65 C66 113.6(11)
C64 C63 N15 118.5(8)
C67 C68 C69 109.4(9)
C68 C67 N15 115.6(7)
C70 C69 C68 115.5(13)
C56 C55 N15 114.3(8)
C55 C56 C57 111.2(11)
C61 C60 C59 110.4(9)
C60 C59 N15 116.6(8)
C60 C61 C62 112.6(11)
C58 C57 C56 113.9(16)

loop_
_geom_bond_atom_site_label_1
_geom_bond_atom_site_label_2
_geom_bond_distance
S7 O4A 1.323(15)
S7 O4B 1.390(10)
S7 O1B 1.468(8)
S7 O1A 1.482(13)
S7 O3B 1.512(8)
S7 O3A 1.542(13)
S7 O2B 1.544(9)
S7 O2A 1.549(14)
N1 C10 1.455(13)
N1 C1 1.458(13)
N1 C19 1.512(16)
C1 C2 1.497(16)
C2 N2 1.458(12)
N3 C3 1.358(11)
N3 C4 1.419(12)
N2 C3 1.329(12)
C3 S1 1.684(9)
C5 C4 1.369(13)
C5 C6 1.408(15)
C8 C9 1.393(14)
C8 C7 1.395(15)
C7 C6 1.353(16)
C9 C4 1.362(13)
C10 C11 1.425(17)
C11 N4 1.444(14)
N5 C12 1.353(13)
N5 C13 1.405(13)
N4 C12 1.333(14)
C12 S2 1.700(11)
C15 C16 1.365(18)
C15 C14 1.382(16)
C13 C14 1.335(15)
C13 C18 1.392(16)
C18 C17 1.389(17)
C17 C16 1.331(17)
C27 C22 1.362(12)
C27 C26 1.386(13)
C23 C22 1.349(13)
C23 C24 1.378(15)
C22 N7 1.419(11)
C26 C25 1.369(14)
C24 C25 1.350(15)
C20 N6 1.447(13)
C20 C19 1.457(16)
N7 C21 1.353(11)
N6 C21 1.338(11)
C21 S3 1.691(10)
N8 C46 1.449(12)
N8 C37 1.469(11)
N8 C28 1.479(13)
C29 N9 1.458(12)
C29 C28 1.490(15)
N9 C30 1.334(12)
N10 C30 1.359(11)
N10 C31 1.407(12)
C30 S4 1.675(10)
C33 C34 1.376(15)
C33 C32 1.383(14)
C31 C32 1.355(13)
C31 C36 1.408(13)
C36 C35 1.398(15)
C34 C35 1.386(16)
C38 N11 1.464(11)
C38 C37 1.517(13)
N12 C39 1.359(11)
N12 C40 1.410(13)
N11 C39 1.348(12)
C39 S5 1.683(10)
C40 C41 1.356(15)
C40 C45 1.364(15)
C44 C43 1.30(2)
C44 C45 1.414(19)
C42 C43 1.36(3)
C42 C41 1.44(2)
N16 C75 1.485(12)
N16 C79 1.509(11)
N16 C83 1.528(11)
N16 C71 1.530(10)
C71 C72 1.496(11)
C79 C80 1.488(14)
C80 C81 1.535(14)
C81 C82 1.483(18)
C72 C73 1.511(12)
C73 C74 1.525(15)
C83 C84 1.512(13)
C84 C85 1.528(18)
C85 C86 1.26(2)
C75 C76 1.507(14)
C48 N13 1.343(12)
C48 N14 1.351(12)
C48 S6 1.676(11)
N13 C47 1.423(13)
N14 C49 1.402(12)
C49 C50 1.357(15)
C49 C54 1.366(14)
C54 C53 1.396(18)
C46 C47 1.531(15)
C52 C51 1.35(2)
C52 C53 1.350(19)
C62 C61 1.518(17)
C76 C77 1.552(18)
C77 C78 1.399(18)
C50 C51 1.350(18)
C58 C57 1.37(2)
N15 C63 1.503(11)
N15 C59 1.515(11)
N15 C67 1.533(11)
N15 C55 1.542(11)
C64 C65 1.485(13)
C64 C63 1.493(13)
C65 C66 1.524(17)
C68 C67 1.506(13)
C68 C69 1.530(14)
C69 C70 1.350(19)
C55 C56 1.530(16)
C56 C57 1.541(18)
C60 C61 1.485(15)
C60 C59 1.508(13)
